data_4106447
loop_
_publ_author_name
'Dong Liu'
'Jian-Ping Lang'
'Brendan F. Abrahams'

_publ_contact_author_address
;
 School of Chemistry and Chemical Engineering
 Suzhou University
 Suzhou 215123, Jiangsu
 P.R.China
;
_publ_contact_author_email jplang@suda.edu.cn
_publ_contact_author_fax 86-512-65880089
_publ_contact_author_name 'Jian-Ping Lang'
_publ_contact_author_phone 86-512-65882865
_publ_section_title
;
 Highly Efficient Separation of a Solid Mixture of Naphthalene and
 Anthracene by a Reusable Porous Metal-Organic Framework through a
 Single-Crystal-to-Single-Crystal Transformation
;
_journal_name_full 'Journal of the American Chemical Society'
_journal_page_first 11042
_journal_page_last 11045
_journal_paper_doi 10.1021/ja203053y
_journal_volume 133
_journal_year 2011
_chemical_formula_moiety 'C40 H30 N4 Ni2 O9, 2(C10 H8)'
_chemical_formula_sum 'C60 H46 N4 Ni2 O9'
_chemical_formula_weight 1084.39
_chemical_name_systematic
; 
 ? 
;
_space_group_IT_number 43
_symmetry_cell_setting orthorhombic
_symmetry_space_group_name_Hall 'F 2 -2d'
_symmetry_space_group_name_H-M 'F d d 2'
_atom_sites_solution_hydrogens geom
_atom_sites_solution_primary direct
_atom_sites_solution_secondary difmap
_audit_creation_method SHELXL-97
_cell_angle_alpha 90.00
_cell_angle_beta 90.00
_cell_angle_gamma 90.00
_cell_formula_units_Z 8
_cell_length_a 15.322(3)
_cell_length_b 24.083(5)
_cell_length_c 31.621(6)
_cell_measurement_reflns_used 8291
_cell_measurement_temperature 223(2)
_cell_measurement_theta_max 25.4855
_cell_measurement_theta_min 3.0826
_cell_volume 11668(4)
_computing_cell_refinement 'CrystalClear, Ver. 1.30 (Rigaku/MSC, 2001)'
_computing_data_collection 'CrystalClear, Ver. 1.30 (Rigaku/MSC, 2001)'
_computing_data_reduction 'CrystalStructure, Ver. 3.60 (Rigaku/MSC, 2004)'
_computing_molecular_graphics 'ORTEPII (Johnson, 1976)'
_computing_publication_material SHELXL97
_computing_structure_refinement 'SHELXL-97 (Sheldrick, 1997)'
_computing_structure_solution 'SHELXS-97 (Sheldrick, 1990)'
_diffrn_ambient_temperature 223(2)
_diffrn_measured_fraction_theta_full 0.988
_diffrn_measured_fraction_theta_max 0.988
_diffrn_measurement_device_type 'Rigaku MercuryCCD area detector'
_diffrn_measurement_method \w
_diffrn_radiation_monochromator graphite
_diffrn_radiation_source 'fine-focus sealed tube'
_diffrn_radiation_type MoK\a
_diffrn_radiation_wavelength 0.71073
_diffrn_reflns_av_R_equivalents 0.0303
_diffrn_reflns_av_sigmaI/netI 0.0596
_diffrn_reflns_limit_h_max 14
_diffrn_reflns_limit_h_min -18
_diffrn_reflns_limit_k_max 20
_diffrn_reflns_limit_k_min -28
_diffrn_reflns_limit_l_max 27
_diffrn_reflns_limit_l_min -37
_diffrn_reflns_number 8159
_diffrn_reflns_theta_full 25.04
_diffrn_reflns_theta_max 25.04
_diffrn_reflns_theta_min 3.41
_diffrn_standards_decay_% 0
_diffrn_standards_interval_count 0
_diffrn_standards_interval_time 0
_diffrn_standards_number 0
_exptl_absorpt_coefficient_mu 0.701
_exptl_absorpt_correction_T_max 0.8610
_exptl_absorpt_correction_T_min 0.7667
_exptl_absorpt_correction_type multi-scan
_exptl_absorpt_process_details 'Jacobson, R. (1998) Private communication to Rigaku Company, Tokyo, Japan.'
_exptl_crystal_colour Green
_exptl_crystal_density_diffrn 1.235
_exptl_crystal_description Block
_exptl_crystal_F_000 4496
_exptl_crystal_size_max 0.40
_exptl_crystal_size_mid 0.30
_exptl_crystal_size_min 0.22
_refine_diff_density_max 0.740
_refine_diff_density_min -0.400
_refine_diff_density_rms 0.087
_refine_ls_abs_structure_details 'Flack H D (1983), Acta Cryst. A39, 876-881'
_refine_ls_abs_structure_Flack 0.01(2)
_refine_ls_extinction_method none
_refine_ls_goodness_of_fit_ref 1.063
_refine_ls_hydrogen_treatment mixed
_refine_ls_matrix_type full
_refine_ls_number_parameters 343
_refine_ls_number_reflns 4164
_refine_ls_number_restraints 103
_refine_ls_restrained_S_all 1.074
_refine_ls_R_factor_all 0.0578
_refine_ls_R_factor_gt 0.0547
_refine_ls_shift/su_max 0.001
_refine_ls_shift/su_mean 0.000
_refine_ls_structure_factor_coef Fsqd
_refine_ls_weighting_details 'calc w=1/[\s^2^(Fo^2^)+(0.0946P)^2^+3.3271P] where P=(Fo^2^+2Fc^2^)/3'
_refine_ls_weighting_scheme calc
_refine_ls_wR_factor_gt 0.1449
_refine_ls_wR_factor_ref 0.1488
_reflns_number_gt 3887
_reflns_number_total 4164
_reflns_threshold_expression >2sigma(I)
_cod_data_source_file ja203053y_si_002_4.cif
_cod_data_source_block 3
_cod_database_code 4106447

loop_
_symmetry_equiv_pos_as_xyz
'x, y, z'
'-x, -y, z'
'x+1/4, -y+1/4, z+1/4'
'-x+1/4, y+1/4, z+1/4'
'x, y+1/2, z+1/2'
'-x, -y+1/2, z+1/2'
'x+1/4, -y+3/4, z+3/4'
'-x+1/4, y+3/4, z+3/4'
'x+1/2, y, z+1/2'
'-x+1/2, -y, z+1/2'
'x+3/4, -y+1/4, z+3/4'
'-x+3/4, y+1/4, z+3/4'
'x+1/2, y+1/2, z'
'-x+1/2, -y+1/2, z'
'x+3/4, -y+3/4, z+1/4'
'-x+3/4, y+3/4, z+1/4'

loop_
_atom_site_label
_atom_site_type_symbol
_atom_site_fract_x
_atom_site_fract_y
_atom_site_fract_z
_atom_site_U_iso_or_equiv
_atom_site_adp_type
_atom_site_occupancy
_atom_site_symmetry_multiplicity
_atom_site_calc_flag
_atom_site_refinement_flags
Ni1 Ni 0.61149(4) 0.01087(3) 0.407371(19) 0.0210(2) Uani 1 1 d .
N1 N 0.7266(3) 0.01389(19) 0.44221(14) 0.0258(10) Uani 1 1 d .
N2 N 0.8911(3) 0.1635(2) 0.62807(14) 0.0269(10) Uani 1 1 d .
O1 O 0.5866(2) -0.06328(16) 0.43569(11) 0.0268(8) Uani 1 1 d .
O2 O 0.4462(2) -0.05559(16) 0.45541(11) 0.0256(8) Uani 1 1 d .
O3 O 0.3342(3) -0.1828(2) 0.57005(14) 0.0490(13) Uani 1 1 d .
O4 O 0.4347(2) -0.22159(16) 0.61133(11) 0.0304(9) Uani 1 1 d .
O5 O 0.5000 0.0000 0.36958(17) 0.0247(11) Uani 1 2 d S
H1W H 0.482(6) 0.024(3) 0.351(2) 0.06(2) Uiso 1 1 d .
C1 C 0.7838(4) -0.0270(3) 0.44073(19) 0.0368(14) Uani 1 1 d .
H1 H 0.7703 -0.0584 0.4243 0.044 Uiso 1 1 calc R
C2 C 0.8626(4) -0.0260(3) 0.4621(2) 0.0394(15) Uani 1 1 d .
H2 H 0.9019 -0.0558 0.4595 0.047 Uiso 1 1 calc R
C3 C 0.8833(3) 0.0190(2) 0.48731(16) 0.0249(11) Uani 1 1 d .
C4 C 0.8240(4) 0.0626(3) 0.48783(19) 0.0360(14) Uani 1 1 d .
H4 H 0.8366 0.0950 0.5033 0.043 Uiso 1 1 calc R
C5 C 0.7474(4) 0.0588(3) 0.46594(19) 0.0356(14) Uani 1 1 d .
H5 H 0.7077 0.0884 0.4674 0.043 Uiso 1 1 calc R
C6 C 0.9645(3) 0.0229(2) 0.51325(16) 0.0256(11) Uani 1 1 d .
H6 H 0.9925 0.0594 0.5082 0.031 Uiso 1 1 calc R
C7 C 0.9537(3) 0.0138(2) 0.56203(16) 0.0231(11) Uani 1 1 d .
H7 H 0.9084 -0.0147 0.5674 0.028 Uiso 1 1 calc R
C8 C 0.9350(3) 0.0644(2) 0.58726(15) 0.0244(11) Uani 1 1 d .
C9 C 0.8519(4) 0.0732(3) 0.6027(2) 0.0401(15) Uani 1 1 d .
H9 H 0.8083 0.0461 0.5992 0.048 Uiso 1 1 calc R
C10 C 0.8337(4) 0.1228(3) 0.6236(2) 0.0371(13) Uani 1 1 d .
H10 H 0.7776 0.1276 0.6351 0.045 Uiso 1 1 calc R
C11 C 0.9706(4) 0.1548(3) 0.6124(2) 0.0406(15) Uani 1 1 d .
H11 H 1.0128 0.1828 0.6156 0.049 Uiso 1 1 calc R
C12 C 0.9939(4) 0.1069(3) 0.5917(2) 0.0404(15) Uani 1 1 d .
H12 H 1.0505 0.1033 0.5805 0.048 Uiso 1 1 calc R
C13 C 0.5369(4) -0.1181(3) 0.49284(18) 0.0352(12) Uani 1 1 d U
C14 C 0.6186(4) -0.1408(4) 0.4982(2) 0.0543(15) Uani 1 1 d U
H14 H 0.6642 -0.1303 0.4799 0.065 Uiso 1 1 calc R
C15 C 0.6344(5) -0.1783(4) 0.5297(3) 0.0632(16) Uani 1 1 d U
H15 H 0.6907 -0.1933 0.5327 0.076 Uiso 1 1 calc R
C16 C 0.5700(4) -0.1946(3) 0.5568(2) 0.0564(15) Uani 1 1 d U
H16 H 0.5824 -0.2191 0.5791 0.068 Uiso 1 1 calc R
C17 C 0.4847(4) -0.1742(3) 0.55082(19) 0.0391(12) Uani 1 1 d U
C18 C 0.4690(4) -0.1364(3) 0.51825(17) 0.0320(11) Uani 1 1 d U
H18 H 0.4120 -0.1232 0.5135 0.038 Uiso 1 1 calc R
C19 C 0.4110(4) -0.1943(3) 0.57925(17) 0.0310(13) Uani 1 1 d .
C20 C 0.5211(3) -0.0749(2) 0.45878(16) 0.0263(11) Uani 1 1 d .
C21 C 1.0248(13) 0.2195(8) 0.4377(7) 0.170(3) Uani 1 1 d U
H21 H 1.0421 0.2388 0.4621 0.204 Uiso 1 1 calc R
C22 C 0.9681(13) 0.1782(9) 0.4427(7) 0.172(3) Uani 1 1 d U
H22 H 0.9330 0.1759 0.4670 0.207 Uiso 1 1 calc R
C23 C 0.9628(13) 0.1402(8) 0.4121(7) 0.171(3) Uani 1 1 d U
H23 H 0.9335 0.1062 0.4160 0.206 Uiso 1 1 calc R
C24 C 1.0005(12) 0.1530(8) 0.3769(7) 0.169(3) Uani 1 1 d U
H24 H 0.9933 0.1275 0.3547 0.203 Uiso 1 1 calc R
C25 C 1.0819(13) 0.2135(8) 0.3264(6) 0.161(3) Uani 1 1 d U
H25 H 1.0668 0.1912 0.3032 0.193 Uiso 1 1 calc R
C26 C 1.1303(12) 0.2558(8) 0.3198(7) 0.159(3) Uani 1 1 d U
H26 H 1.1550 0.2625 0.2931 0.190 Uiso 1 1 calc R
C27 C 1.1453(12) 0.2915(8) 0.3537(6) 0.157(3) Uani 1 1 d U
H27 H 1.1799 0.3231 0.3486 0.188 Uiso 1 1 calc R
C28 C 1.1142(12) 0.2844(8) 0.3932(6) 0.158(3) Uani 1 1 d U
H28 H 1.1266 0.3090 0.4155 0.190 Uiso 1 1 calc R
C29 C 1.0484(13) 0.1979(8) 0.3682(7) 0.161(3) Uani 1 1 d U
C30 C 1.0618(14) 0.2372(8) 0.3982(7) 0.161(3) Uani 1 1 d U

loop_
_atom_site_aniso_label
_atom_site_aniso_U_11
_atom_site_aniso_U_22
_atom_site_aniso_U_33
_atom_site_aniso_U_23
_atom_site_aniso_U_13
_atom_site_aniso_U_12
Ni1 0.0198(3) 0.0234(3) 0.0197(3) -0.0002(3) 0.0008(3) -0.0018(3)
N1 0.026(2) 0.027(2) 0.024(2) -0.0022(18) 0.0016(18) -0.001(2)
N2 0.027(2) 0.031(3) 0.022(2) -0.0007(19) 0.0015(18) -0.001(2)
O1 0.0244(18) 0.029(2) 0.0273(19) 0.0083(16) 0.0041(15) 0.0002(17)
O2 0.0206(17) 0.033(2) 0.0234(18) 0.0063(15) 0.0013(14) -0.0006(16)
O3 0.026(2) 0.074(4) 0.047(3) 0.031(2) 0.0012(18) 0.000(2)
O4 0.028(2) 0.035(2) 0.028(2) 0.0049(17) 0.0038(15) 0.0009(18)
O5 0.028(3) 0.028(3) 0.017(3) 0.000 0.000 -0.001(2)
C1 0.033(3) 0.033(3) 0.044(3) -0.006(3) -0.007(3) 0.003(3)
C2 0.034(3) 0.034(3) 0.050(4) -0.013(3) -0.013(3) 0.014(3)
C3 0.027(3) 0.029(3) 0.019(3) 0.002(2) 0.001(2) -0.002(2)
C4 0.026(3) 0.034(3) 0.048(4) -0.010(3) -0.011(3) 0.002(3)
C5 0.031(3) 0.033(3) 0.043(3) 0.001(3) 0.000(2) 0.012(3)
C6 0.021(2) 0.028(3) 0.028(3) 0.004(2) -0.003(2) 0.000(2)
C7 0.019(3) 0.019(2) 0.031(3) 0.001(2) -0.003(2) 0.002(2)
C8 0.026(3) 0.025(3) 0.023(3) -0.001(2) -0.002(2) 0.006(2)
C9 0.030(3) 0.034(3) 0.057(4) -0.007(3) 0.001(3) -0.007(3)
C10 0.028(3) 0.035(3) 0.049(4) -0.011(3) 0.006(3) 0.001(3)
C11 0.033(3) 0.035(3) 0.054(4) -0.011(3) 0.002(3) -0.005(3)
C12 0.020(3) 0.041(3) 0.060(4) -0.015(3) 0.010(3) 0.002(3)
C13 0.026(2) 0.044(3) 0.036(2) 0.015(2) 0.003(2) 0.004(2)
C14 0.038(3) 0.069(3) 0.056(3) 0.031(3) 0.012(2) 0.006(3)
C15 0.039(3) 0.079(4) 0.072(3) 0.036(3) 0.012(3) 0.010(3)
C16 0.039(3) 0.070(3) 0.060(3) 0.033(3) 0.009(3) 0.010(3)
C17 0.028(2) 0.049(3) 0.041(3) 0.015(2) 0.008(2) 0.008(2)
C18 0.024(2) 0.039(2) 0.033(2) 0.007(2) 0.0026(19) 0.002(2)
C19 0.033(3) 0.033(3) 0.027(3) 0.003(2) 0.006(2) 0.003(3)
C20 0.028(3) 0.025(3) 0.025(3) -0.002(2) 0.000(2) -0.004(2)
C21 0.166(6) 0.139(7) 0.204(7) 0.032(6) 0.068(6) -0.010(6)
C22 0.169(7) 0.138(7) 0.209(8) 0.030(6) 0.072(6) -0.016(6)
C23 0.169(7) 0.137(7) 0.208(8) 0.029(6) 0.069(6) -0.018(6)
C24 0.167(6) 0.132(6) 0.209(8) 0.029(6) 0.069(6) -0.015(6)
C25 0.162(6) 0.118(6) 0.202(7) 0.022(5) 0.069(6) 0.000(5)
C26 0.161(7) 0.118(7) 0.196(8) 0.027(6) 0.066(6) -0.001(6)
C27 0.160(6) 0.119(7) 0.192(8) 0.033(6) 0.065(6) -0.003(6)
C28 0.161(6) 0.124(6) 0.188(7) 0.032(6) 0.063(6) -0.002(5)
C29 0.161(6) 0.122(6) 0.202(7) 0.027(5) 0.069(5) -0.005(5)
C30 0.161(6) 0.128(6) 0.194(7) 0.031(5) 0.064(5) -0.006(5)

loop_
_atom_type_symbol
_atom_type_description
_atom_type_scat_dispersion_real
_atom_type_scat_dispersion_imag
_atom_type_scat_source
C C 0.0033 0.0016 'International Tables Vol C Tables 4.2.6.8 and 6.1.1.4'
H H 0.0000 0.0000 'International Tables Vol C Tables 4.2.6.8 and 6.1.1.4'
N N 0.0061 0.0033 'International Tables Vol C Tables 4.2.6.8 and 6.1.1.4'
O O 0.0106 0.0060 'International Tables Vol C Tables 4.2.6.8 and 6.1.1.4'
Ni Ni 0.3393 1.1124 'International Tables Vol C Tables 4.2.6.8 and 6.1.1.4'

loop_
_geom_angle_atom_site_label_1
_geom_angle_atom_site_label_2
_geom_angle_atom_site_label_3
_geom_angle
_geom_angle_site_symmetry_1
_geom_angle_site_symmetry_3
O1 Ni1 O2 93.08(15) . 2_655
O1 Ni1 O4 90.59(15) . 7_544
O2 Ni1 O4 172.26(15) 2_655 7_544
O1 Ni1 N1 87.52(16) . .
O2 Ni1 N1 87.40(15) 2_655 .
O4 Ni1 N1 85.95(17) 7_544 .
O1 Ni1 N2 178.30(16) . 11_454
O2 Ni1 N2 87.96(17) 2_655 11_454
O4 Ni1 N2 88.22(16) 7_544 11_454
N1 Ni1 N2 91.19(18) . 11_454
O1 Ni1 O5 89.33(13) . .
O2 Ni1 O5 97.80(13) 2_655 .
O4 Ni1 O5 89.05(15) 7_544 .
N1 Ni1 O5 174.05(14) . .
N2 Ni1 O5 91.87(14) 11_454 .
C1 N1 C5 117.3(5) . .
C1 N1 Ni1 121.2(4) . .
C5 N1 Ni1 121.4(4) . .
C10 N2 C11 116.8(5) . .
C10 N2 Ni1 123.2(4) . 3
C11 N2 Ni1 120.0(4) . 3
C20 O1 Ni1 126.4(4) . .
C20 O2 Ni1 130.9(3) . 2_655
C19 O4 Ni1 130.4(4) . 15_445
Ni1 O5 Ni1 110.7(2) . 2_655
Ni1 O5 H1W 124(6) . .
Ni1 O5 H1W 102(5) 2_655 .
N1 C1 C2 123.3(5) . .
N1 C1 H1 118.4 . .
C2 C1 H1 118.4 . .
C3 C2 C1 119.7(5) . .
C3 C2 H2 120.1 . .
C1 C2 H2 120.1 . .
C2 C3 C4 116.7(5) . .
C2 C3 C6 123.9(5) . .
C4 C3 C6 119.4(5) . .
C5 C4 C3 120.3(5) . .
C5 C4 H4 119.9 . .
C3 C4 H4 119.9 . .
N1 C5 C4 122.6(5) . .
N1 C5 H5 118.7 . .
C4 C5 H5 118.7 . .
C3 C6 C6 122.6(5) . 2_755
C3 C6 C7 116.3(4) . .
C6 C6 C7 88.5(3) 2_755 .
C3 C6 H6 109.2 . .
C6 C6 H6 109.2 2_755 .
C7 C6 H6 109.2 . .
C8 C7 C7 121.5(5) . 2_755
C8 C7 C6 115.7(4) . .
C7 C7 C6 87.9(3) 2_755 .
C8 C7 H7 109.9 . .
C7 C7 H7 109.9 2_755 .
C6 C7 H7 109.9 . .
C12 C8 C9 117.2(5) . .
C12 C8 C7 122.7(5) . .
C9 C8 C7 119.6(5) . .
C8 C9 C10 119.0(5) . .
C8 C9 H9 120.5 . .
C10 C9 H9 120.5 . .
N2 C10 C9 123.5(5) . .
N2 C10 H10 118.2 . .
C9 C10 H10 118.2 . .
N2 C11 C12 123.2(6) . .
N2 C11 H11 118.4 . .
C12 C11 H11 118.4 . .
C8 C12 C11 120.2(5) . .
C8 C12 H12 119.9 . .
C11 C12 H12 119.9 . .
C14 C13 C18 119.1(6) . .
C14 C13 C20 120.3(5) . .
C18 C13 C20 120.6(5) . .
C15 C14 C13 120.8(6) . .
C15 C14 H14 119.6 . .
C13 C14 H14 119.6 . .
C16 C15 C14 121.4(7) . .
C16 C15 H15 119.3 . .
C14 C15 H15 119.3 . .
C15 C16 C17 119.1(6) . .
C15 C16 H16 120.4 . .
C17 C16 H16 120.4 . .
C18 C17 C16 119.1(6) . .
C18 C17 C19 121.0(5) . .
C16 C17 C19 119.9(5) . .
C13 C18 C17 120.3(5) . .
C13 C18 H18 119.8 . .
C17 C18 H18 119.8 . .
O3 C19 O4 125.2(5) . .
O3 C19 C17 119.5(5) . .
O4 C19 C17 115.3(5) . .
O2 C20 O1 126.6(5) . .
O2 C20 C13 117.7(5) . .
O1 C20 C13 115.6(5) . .
C22 C21 C30 126(2) . .
C22 C21 H21 117.1 . .
C30 C21 H21 117.1 . .
C21 C22 C23 118(2) . .
C21 C22 H22 121.1 . .
C23 C22 H22 121.1 . .
C24 C23 C22 116(2) . .
C24 C23 H23 122.2 . .
C22 C23 H23 122.2 . .
C23 C24 C29 128(2) . .
C23 C24 H24 115.9 . .
C29 C24 H24 115.9 . .
C26 C25 C29 124(2) . .
C26 C25 H25 118.1 . .
C29 C25 H25 118.1 . .
C25 C26 C27 118(2) . .
C25 C26 H26 121.2 . .
C27 C26 H26 121.2 . .
C28 C27 C26 125(2) . .
C28 C27 H27 117.4 . .
C26 C27 H27 117.4 . .
C27 C28 C30 114(2) . .
C27 C28 H28 122.9 . .
C30 C28 H28 122.9 . .
C24 C29 C30 120.1(19) . .
C24 C29 C25 126(2) . .
C30 C29 C25 113.5(18) . .
C29 C30 C28 125.1(19) . .
C29 C30 C21 110.0(18) . .
C28 C30 C21 124(2) . .

loop_
_geom_bond_atom_site_label_1
_geom_bond_atom_site_label_2
_geom_bond_distance
_geom_bond_site_symmetry_2
Ni1 O1 2.034(4) .
Ni1 O2 2.061(3) 2_655
Ni1 O4 2.067(4) 7_544
Ni1 N1 2.080(4) .
Ni1 N2 2.093(5) 11_454
Ni1 O5 2.101(3) .
N1 C1 1.320(8) .
N1 C5 1.354(8) .
N2 C10 1.325(8) .
N2 C11 1.332(7) .
N2 Ni1 2.093(5) 3
O1 C20 1.271(6) .
O2 C20 1.244(7) .
O2 Ni1 2.061(3) 2_655
O3 C19 1.243(7) .
O4 C19 1.262(7) .
O4 Ni1 2.067(4) 15_445
O5 Ni1 2.101(3) 2_655
O5 H1W 0.89(8) .
C1 C2 1.385(8) .
C1 H1 0.9400 .
C2 C3 1.382(8) .
C2 H2 0.9400 .
C3 C4 1.391(8) .
C3 C6 1.493(7) .
C4 C5 1.365(8) .
C4 H4 0.9400 .
C5 H5 0.9400 .
C6 C6 1.550(11) 2_755
C6 C7 1.567(7) .
C6 H6 0.9900 .
C7 C8 1.485(7) .
C7 C7 1.567(10) 2_755
C7 H7 0.9900 .
C8 C12 1.373(8) .
C8 C9 1.379(8) .
C9 C10 1.393(9) .
C9 H9 0.9400 .
C10 H10 0.9400 .
C11 C12 1.374(9) .
C11 H11 0.9400 .
C12 H12 0.9400 .
C13 C14 1.376(9) .
C13 C18 1.387(8) .
C13 C20 1.518(8) .
C14 C15 1.368(10) .
C14 H14 0.9400 .
C15 C16 1.363(10) .
C15 H15 0.9400 .
C16 C17 1.409(9) .
C16 H16 0.9400 .
C17 C18 1.396(8) .
C17 C19 1.522(8) .
C18 H18 0.9400 .
C21 C22 1.33(2) .
C21 C30 1.44(2) .
C21 H21 0.9400 .
C22 C23 1.33(3) .
C22 H22 0.9400 .
C23 C24 1.29(2) .
C23 H23 0.9400 .
C24 C29 1.34(2) .
C24 H24 0.9400 .
C25 C26 1.28(2) .
C25 C29 1.47(2) .
C25 H25 0.9400 .
C26 C27 1.39(3) .
C26 H26 0.9400 .
C27 C28 1.35(2) .
C27 H27 0.9400 .
C28 C30 1.40(2) .
C28 H28 0.9400 .
C29 C30 1.36(3) .
